data_4078025
loop_
_publ_author_name
'Kameo, Hajime'
'Hashimoto, Yasuhiro'
'Nakazawa, Hiroshi'

_publ_section_title
;
 Synthesis of Rhodaboratranes Bearing Phosphine-Tethered Boranes:
 Evaluation of the Metal--Boron Interaction
;
_journal_issue 8
_journal_name_full Organometallics
_journal_page_first 3155
_journal_paper_doi 10.1021/om3000423
_journal_volume 31
_journal_year 2012
_chemical_formula_moiety 'C55 H43 B O P3 Rh'
_chemical_formula_sum 'C55 H43 B O P3 Rh'
_chemical_formula_weight 926.52
_space_group_IT_number 14
_symmetry_cell_setting monoclinic
_symmetry_Int_Tables_number 14
_symmetry_space_group_name_Hall '-P 2ybc'
_symmetry_space_group_name_H-M 'P 1 21/c 1'
_cell_angle_alpha 90.00
_cell_angle_beta 96.430(2)
_cell_angle_gamma 90.00
_cell_formula_units_Z 4
_cell_length_a 13.090(2)
_cell_length_b 17.270(3)
_cell_length_c 19.610(3)
_cell_measurement_reflns_used 13229
_cell_measurement_temperature 150(2)
_cell_measurement_theta_max 27.4831
_cell_measurement_theta_min 4.0591
_cell_volume 4405.2(12)
_computing_cell_refinement CrystalClear
_computing_data_collection 'CrystalClear (Rigaku, 2001)'
_computing_molecular_graphics 'Ortep-3 for Windows (Farrugia, 1997)'
_computing_publication_material SHELXL97
_computing_structure_refinement 'SHELXL-97 (Sheldrick, 1997)'
_computing_structure_solution 'SIR97 (Altomare <i>et al.</i>,  1999)'
_diffrn_ambient_temperature 150(2)
_diffrn_detector_area_resol_mean 7.32
_diffrn_measured_fraction_theta_full 0.993
_diffrn_measured_fraction_theta_max 0.992
_diffrn_measurement_details
;
scan:
    Number of images: 900
               Slice: -80.0000 - 100.0000
         Image width: 0.2000
            Exp time: 18.0000
       Rotation axis: Phi
               Omega: 0.0000
                 Chi: 0.0000
                 Phi: 0.0000
                 XTD: 45.2299
              2theta: 19.7948
scan:
    Number of images: 240
               Slice: -20.0000 - 28.0000
         Image width: 0.2000
            Exp time: 18.0000
       Rotation axis: Omega
               Omega: 0.0000
                 Chi: 90.0000
                 Phi: 0.0000
                 XTD: 45.2299
              2theta: 19.7948
scan:
    Number of images: 240
               Slice: -20.0000 - 28.0000
         Image width: 0.2000
            Exp time: 18.0000
       Rotation axis: Omega
               Omega: 0.0000
                 Chi: 90.0000
                 Phi: 90.0000
                 XTD: 45.2299
              2theta: 19.7948
scan:
    Number of images: 240
               Slice: -20.0000 - 28.0000
         Image width: 0.2000
            Exp time: 18.0000
       Rotation axis: Omega
               Omega: 0.0000
                 Chi: 90.0000
                 Phi: 180.0000
                 XTD: 45.2299
              2theta: 19.7948
scan:
    Number of images: 240
               Slice: -20.0000 - 28.0000
         Image width: 0.2000
            Exp time: 18.0000
       Rotation axis: Omega
               Omega: 0.0000
                 Chi: 90.0000
                 Phi: 270.0000
                 XTD: 45.2299
              2theta: 19.7948

;
_diffrn_measurement_device 'Mercury CCD (2x2 bin mode)'
_diffrn_measurement_device_details 'AFC7: Eulerian 3-circle'
_diffrn_measurement_device_type 'Rigaku/MSC Mercury CCD'
_diffrn_measurement_method '\w or \f'
_diffrn_radiation_detector CCD
_diffrn_radiation_monochromator 'Graphite Monochromator'
_diffrn_radiation_source 'Rotating Anode'
_diffrn_radiation_type MoK\a
_diffrn_radiation_wavelength 0.71070
_diffrn_reflns_av_R_equivalents 0.0809
_diffrn_reflns_av_sigmaI/netI 0.0807
_diffrn_reflns_limit_h_max 16
_diffrn_reflns_limit_h_min -11
_diffrn_reflns_limit_k_max 22
_diffrn_reflns_limit_k_min -19
_diffrn_reflns_limit_l_max 25
_diffrn_reflns_limit_l_min -25
_diffrn_reflns_number 33967
_diffrn_reflns_reduction_process 'Lp corrections applied'
_diffrn_reflns_theta_full 25.00
_diffrn_reflns_theta_max 27.48
_diffrn_reflns_theta_min 4.06
_diffrn_source_current 250.0000
_diffrn_source_power 15.0000
_diffrn_source_voltage 60.0000
_exptl_absorpt_coefficient_mu 0.537
_exptl_absorpt_correction_T_max 0.9841
_exptl_absorpt_correction_T_min 0.9001
_exptl_absorpt_correction_type multi-scan
_exptl_absorpt_process_details '(Jacobson, 1998)'
_exptl_crystal_colour 'Pale Orange'
_exptl_crystal_density_diffrn 1.397
_exptl_crystal_density_method 'not measured'
_exptl_crystal_description Prism
_exptl_crystal_F_000 1904
_exptl_crystal_preparation 'mounted on the CryoLoop with Palaton oil and placed in N2 stream at 150(2) K'
_exptl_crystal_size_max 0.20
_exptl_crystal_size_mid 0.07
_exptl_crystal_size_min 0.03
_refine_diff_density_max 1.624
_refine_diff_density_min -1.043
_refine_diff_density_rms 0.123
_refine_ls_extinction_method none
_refine_ls_goodness_of_fit_ref 1.199
_refine_ls_hydrogen_treatment constr
_refine_ls_matrix_type full
_refine_ls_number_parameters 550
_refine_ls_number_reflns 10005
_refine_ls_number_restraints 0
_refine_ls_restrained_S_all 1.199
_refine_ls_R_factor_all 0.1008
_refine_ls_R_factor_gt 0.0821
_refine_ls_shift/su_max 0.000
_refine_ls_shift/su_mean 0.000
_refine_ls_structure_factor_coef Fsqd
_refine_ls_weighting_details 'calc w=1/[\s^2^(Fo^2^)+(0.0792P)^2^+7.3268P] where P=(Fo^2^+2Fc^2^)/3'
_refine_ls_weighting_scheme calc
_refine_ls_wR_factor_gt 0.1847
_refine_ls_wR_factor_ref 0.1990
_reflns_number_gt 8266
_reflns_number_total 10005
_reflns_threshold_expression >2sigma(I)
_cod_data_source_file om3000423_si_003.cif
_cod_data_source_block 1
_cod_depositor_comments
;
The following automatic conversions were performed:

'_exptl_absorpt_correction_type' value 'Multi-scan' changed to
'multi-scan' according to
/home/saulius/struct/CIF-dictionaries/cif_core.dic dictionary named
'cif_core.dic' version 2.4.1 from 2010-06-29.

Automatic conversion script
Id: cif_fix_values 1715 2011-07-08 13:25:40Z adriana 
;
_cod_original_sg_symbol_Hall '-P 2ybc '
_cod_original_sg_symbol_H-M P21/c
_cod_database_code 4078025

loop_
_symmetry_equiv_pos_as_xyz
'x, y, z'
'-x, y+1/2, -z+1/2'
'-x, -y, -z'
'x, -y-1/2, z-1/2'

loop_
_atom_site_label
_atom_site_type_symbol
_atom_site_fract_x
_atom_site_fract_y
_atom_site_fract_z
_atom_site_U_iso_or_equiv
_atom_site_adp_type
_atom_site_occupancy
_atom_site_symmetry_multiplicity
_atom_site_calc_flag
_atom_site_refinement_flags
Rh1 Rh 0.75831(3) 0.14067(2) 0.764321(19) 0.02423(13) Uani 1 1 d .
H1RH H 0.7849 0.1324 0.6903 0.029 Uiso 1 1 d .
C1 C 0.7670(4) 0.2392(3) 0.7158(3) 0.0382(13) Uani 1 1 d .
O1 O 0.7625(4) 0.2955(3) 0.6879(3) 0.0709(16) Uani 1 1 d .
B1 B 0.7241(4) 0.0305(3) 0.8301(3) 0.0229(10) Uani 1 1 d .
P1 P 0.92316(9) 0.10022(7) 0.80251(7) 0.0250(3) Uani 1 1 d .
C2 C 0.8123(4) -0.0320(3) 0.8150(2) 0.0261(10) Uani 1 1 d .
C3 C 0.7968(4) -0.1114(3) 0.8112(3) 0.0308(11) Uani 1 1 d .
H3A H 0.7301 -0.1314 0.8152 0.037 Uiso 1 1 calc R
C4 C 0.8757(4) -0.1627(3) 0.8017(3) 0.0352(12) Uani 1 1 d .
H4A H 0.8615 -0.2166 0.7980 0.042 Uiso 1 1 calc R
C5 C 0.9743(4) -0.1366(3) 0.7976(3) 0.0380(13) Uani 1 1 d .
H5A H 1.0285 -0.1719 0.7922 0.046 Uiso 1 1 calc R
C6 C 0.9925(4) -0.0566(3) 0.8015(3) 0.0359(12) Uani 1 1 d .
H6A H 1.0600 -0.0372 0.7992 0.043 Uiso 1 1 calc R
C7 C 0.9128(4) -0.0059(3) 0.8088(3) 0.0277(10) Uani 1 1 d .
C8 C 0.9944(4) 0.1338(3) 0.8817(3) 0.0278(10) Uani 1 1 d .
C9 C 0.9878(4) 0.0955(3) 0.9447(3) 0.0338(12) Uani 1 1 d .
H9A H 0.9509 0.0482 0.9452 0.041 Uiso 1 1 calc R
C10 C 1.0335(4) 0.1255(3) 1.0049(3) 0.0388(13) Uani 1 1 d .
H10A H 1.0263 0.0993 1.0467 0.047 Uiso 1 1 calc R
C11 C 1.0899(5) 0.1928(4) 1.0062(3) 0.0479(15) Uani 1 1 d .
H11A H 1.1223 0.2126 1.0484 0.057 Uiso 1 1 calc R
C12 C 1.0990(5) 0.2314(4) 0.9452(4) 0.0537(17) Uani 1 1 d .
H12A H 1.1384 0.2776 0.9454 0.064 Uiso 1 1 calc R
C13 C 1.0508(4) 0.2030(3) 0.8844(3) 0.0386(13) Uani 1 1 d .
H13A H 1.0560 0.2309 0.8432 0.046 Uiso 1 1 calc R
C14 C 1.0185(4) 0.1127(3) 0.7411(3) 0.0302(11) Uani 1 1 d .
C15 C 1.1233(4) 0.1001(4) 0.7619(3) 0.0433(14) Uani 1 1 d .
H15A H 1.1450 0.0901 0.8089 0.052 Uiso 1 1 calc R
C16 C 1.1958(5) 0.1018(4) 0.7158(4) 0.0534(18) Uani 1 1 d .
H16A H 1.2665 0.0929 0.7306 0.064 Uiso 1 1 calc R
C17 C 1.1624(5) 0.1170(4) 0.6473(4) 0.056(2) Uani 1 1 d .
H17A H 1.2112 0.1172 0.6149 0.067 Uiso 1 1 calc R
C18 C 1.0613(5) 0.1316(4) 0.6251(3) 0.0478(16) Uani 1 1 d .
H18A H 1.0404 0.1429 0.5782 0.057 Uiso 1 1 calc R
C19 C 0.9890(4) 0.1296(3) 0.6732(3) 0.0354(12) Uani 1 1 d .
H19A H 0.9187 0.1401 0.6584 0.042 Uiso 1 1 calc R
C20 C 0.6060(4) 0.0003(3) 0.8100(3) 0.0294(11) Uani 1 1 d .
C21 C 0.5576(4) -0.0511(3) 0.8515(3) 0.0362(12) Uani 1 1 d .
H21A H 0.5944 -0.0698 0.8927 0.043 Uiso 1 1 calc R
C22 C 0.4567(4) -0.0752(3) 0.8335(3) 0.0406(14) Uani 1 1 d .
H22A H 0.4256 -0.1093 0.8631 0.049 Uiso 1 1 calc R
C23 C 0.4010(4) -0.0504(3) 0.7733(3) 0.0414(14) Uani 1 1 d .
H23A H 0.3325 -0.0676 0.7610 0.050 Uiso 1 1 calc R
C24 C 0.4476(4) 0.0000(3) 0.7313(3) 0.0330(11) Uani 1 1 d .
H24A H 0.4109 0.0181 0.6898 0.040 Uiso 1 1 calc R
C25 C 0.5473(3) 0.0240(3) 0.7501(3) 0.0269(10) Uani 1 1 d .
C26 C 0.6524(4) 0.0154(3) 0.6334(3) 0.0285(10) Uani 1 1 d .
C27 C 0.7485(4) -0.0157(3) 0.6310(3) 0.0372(12) Uani 1 1 d .
H27A H 0.8040 0.0024 0.6624 0.045 Uiso 1 1 calc R
C28 C 0.7672(5) -0.0732(4) 0.5838(3) 0.0472(15) Uani 1 1 d .
H28A H 0.8346 -0.0932 0.5827 0.057 Uiso 1 1 calc R
C29 C 0.6868(5) -0.1004(3) 0.5390(3) 0.0433(14) Uani 1 1 d .
H29A H 0.6989 -0.1387 0.5061 0.052 Uiso 1 1 calc R
C30 C 0.5891(5) -0.0723(4) 0.5419(3) 0.0429(14) Uani 1 1 d .
H30A H 0.5330 -0.0927 0.5124 0.051 Uiso 1 1 calc R
C31 C 0.5729(4) -0.0139(3) 0.5883(3) 0.0380(12) Uani 1 1 d .
H31A H 0.5056 0.0064 0.5891 0.046 Uiso 1 1 calc R
C32 C 0.5357(4) 0.1523(3) 0.6497(3) 0.0286(10) Uani 1 1 d .
C33 C 0.5647(4) 0.1859(3) 0.5898(3) 0.0324(11) Uani 1 1 d .
H33A H 0.6283 0.1718 0.5743 0.039 Uiso 1 1 calc R
C34 C 0.5025(4) 0.2389(3) 0.5532(3) 0.0397(13) Uani 1 1 d .
H34A H 0.5228 0.2603 0.5122 0.048 Uiso 1 1 calc R
C35 C 0.4107(4) 0.2614(3) 0.5754(3) 0.0400(13) Uani 1 1 d .
H35A H 0.3667 0.2967 0.5490 0.048 Uiso 1 1 calc R
C36 C 0.3834(4) 0.2324(3) 0.6359(3) 0.0391(13) Uani 1 1 d .
H36A H 0.3217 0.2494 0.6525 0.047 Uiso 1 1 calc R
C37 C 0.4453(4) 0.1782(3) 0.6731(3) 0.0327(11) Uani 1 1 d .
H37A H 0.4257 0.1587 0.7150 0.039 Uiso 1 1 calc R
P2 P 0.62273(9) 0.08564(7) 0.69939(6) 0.0239(3) Uani 1 1 d .
P3 P 0.69559(9) 0.19639(7) 0.85986(7) 0.0263(3) Uani 1 1 d .
C38 C 0.7382(4) 0.0536(3) 0.9099(3) 0.0292(11) Uani 1 1 d .
C39 C 0.7608(4) -0.0011(3) 0.9622(3) 0.0358(12) Uani 1 1 d .
H39A H 0.7696 -0.0537 0.9501 0.043 Uiso 1 1 calc R
C40 C 0.7707(4) 0.0189(4) 1.0305(3) 0.0427(14) Uani 1 1 d .
H40A H 0.7836 -0.0201 1.0645 0.051 Uiso 1 1 calc R
C41 C 0.7622(5) 0.0956(4) 1.0503(3) 0.0438(14) Uani 1 1 d .
H41A H 0.7723 0.1095 1.0974 0.053 Uiso 1 1 calc R
C42 C 0.7386(4) 0.1512(4) 1.0004(3) 0.0388(13) Uani 1 1 d .
H42A H 0.7304 0.2037 1.0132 0.047 Uiso 1 1 calc R
C43 C 0.7269(4) 0.1306(3) 0.9314(3) 0.0290(11) Uani 1 1 d .
C44 C 0.5563(4) 0.2123(3) 0.8553(3) 0.0303(11) Uani 1 1 d .
C45 C 0.5144(4) 0.2779(3) 0.8235(3) 0.0369(12) Uani 1 1 d .
H45A H 0.5582 0.3149 0.8058 0.044 Uiso 1 1 calc R
C46 C 0.4090(4) 0.2908(4) 0.8171(3) 0.0501(17) Uani 1 1 d .
H46A H 0.3805 0.3360 0.7948 0.060 Uiso 1 1 calc R
C47 C 0.3454(5) 0.2362(4) 0.8439(4) 0.0532(18) Uani 1 1 d .
H47A H 0.2733 0.2446 0.8405 0.064 Uiso 1 1 calc R
C48 C 0.3869(4) 0.1710(4) 0.8749(4) 0.0499(17) Uani 1 1 d .
H48A H 0.3431 0.1338 0.8924 0.060 Uiso 1 1 calc R
C49 C 0.4925(4) 0.1582(4) 0.8812(3) 0.0381(13) Uani 1 1 d .
H49A H 0.5207 0.1127 0.9032 0.046 Uiso 1 1 calc R
C50 C 0.7468(4) 0.2909(3) 0.8895(3) 0.0340(12) Uani 1 1 d .
C51 C 0.6968(5) 0.3379(3) 0.9331(3) 0.0403(14) Uani 1 1 d .
H51A H 0.6323 0.3220 0.9463 0.048 Uiso 1 1 calc R
C52 C 0.7392(5) 0.4069(4) 0.9574(3) 0.0494(16) Uani 1 1 d .
H52A H 0.7044 0.4380 0.9874 0.059 Uiso 1 1 calc R
C53 C 0.8323(6) 0.4308(4) 0.9380(4) 0.061(2) Uani 1 1 d .
H53A H 0.8626 0.4776 0.9560 0.073 Uiso 1 1 calc R
C54 C 0.8815(6) 0.3873(4) 0.8927(5) 0.066(2) Uani 1 1 d .
H54A H 0.9439 0.4050 0.8777 0.079 Uiso 1 1 calc R
C55 C 0.8389(5) 0.3174(4) 0.8694(4) 0.0537(18) Uani 1 1 d .
H55A H 0.8735 0.2869 0.8389 0.064 Uiso 1 1 calc R

loop_
_atom_site_aniso_label
_atom_site_aniso_U_11
_atom_site_aniso_U_22
_atom_site_aniso_U_33
_atom_site_aniso_U_23
_atom_site_aniso_U_13
_atom_site_aniso_U_12
Rh1 0.0228(2) 0.0235(2) 0.0263(2) 0.00128(15) 0.00253(15) -0.00093(14)
C1 0.030(3) 0.037(3) 0.046(3) 0.011(3) -0.001(2) -0.001(2)
O1 0.064(3) 0.052(3) 0.095(4) 0.044(3) 0.004(3) -0.004(2)
B1 0.027(2) 0.018(3) 0.024(3) 0.001(2) 0.004(2) -0.003(2)
P1 0.0207(5) 0.0244(7) 0.0303(6) 0.0014(5) 0.0040(5) -0.0008(5)
C2 0.028(2) 0.024(2) 0.026(2) 0.0017(19) -0.0015(19) 0.0000(19)
C3 0.032(2) 0.022(3) 0.037(3) -0.002(2) -0.002(2) -0.006(2)
C4 0.047(3) 0.016(2) 0.043(3) -0.002(2) 0.006(3) 0.000(2)
C5 0.035(3) 0.026(3) 0.055(4) 0.002(2) 0.013(3) 0.012(2)
C6 0.028(2) 0.031(3) 0.050(3) 0.001(2) 0.007(2) 0.002(2)
C7 0.033(2) 0.022(2) 0.028(2) 0.000(2) 0.004(2) -0.001(2)
C8 0.022(2) 0.027(3) 0.033(3) -0.002(2) -0.002(2) -0.0072(18)
C9 0.028(2) 0.030(3) 0.043(3) -0.003(2) 0.002(2) -0.006(2)
C10 0.042(3) 0.036(3) 0.036(3) 0.002(2) -0.003(3) 0.001(2)
C11 0.054(4) 0.042(4) 0.044(3) -0.013(3) -0.013(3) -0.006(3)
C12 0.056(4) 0.041(4) 0.060(4) 0.000(3) -0.010(3) -0.021(3)
C13 0.040(3) 0.028(3) 0.045(3) 0.009(2) -0.003(3) -0.003(2)
C14 0.034(3) 0.026(3) 0.032(3) 0.000(2) 0.009(2) -0.002(2)
C15 0.030(3) 0.047(4) 0.055(4) 0.006(3) 0.013(3) -0.001(2)
C16 0.045(3) 0.049(4) 0.071(5) -0.015(3) 0.030(4) -0.009(3)
C17 0.045(3) 0.051(4) 0.080(5) -0.026(4) 0.043(4) -0.017(3)
C18 0.053(4) 0.051(4) 0.043(3) -0.008(3) 0.025(3) -0.012(3)
C19 0.037(3) 0.035(3) 0.037(3) 0.002(2) 0.013(2) -0.006(2)
C20 0.032(2) 0.022(2) 0.035(3) 0.002(2) 0.009(2) 0.003(2)
C21 0.029(2) 0.038(3) 0.043(3) 0.004(3) 0.005(2) -0.007(2)
C22 0.034(3) 0.031(3) 0.059(4) 0.006(3) 0.013(3) -0.007(2)
C23 0.029(3) 0.033(3) 0.064(4) -0.002(3) 0.010(3) -0.001(2)
C24 0.026(2) 0.028(3) 0.044(3) -0.003(2) 0.003(2) 0.002(2)
C25 0.021(2) 0.023(2) 0.037(3) -0.001(2) 0.006(2) 0.0006(18)
C26 0.030(2) 0.025(3) 0.031(3) -0.001(2) 0.003(2) -0.0009(19)
C27 0.043(3) 0.036(3) 0.032(3) -0.007(2) 0.000(2) 0.004(2)
C28 0.049(3) 0.039(3) 0.055(4) -0.009(3) 0.011(3) 0.007(3)
C29 0.069(4) 0.027(3) 0.036(3) -0.006(2) 0.016(3) -0.003(3)
C30 0.053(3) 0.045(4) 0.030(3) -0.003(3) 0.001(3) -0.009(3)
C31 0.039(3) 0.037(3) 0.037(3) -0.003(2) 0.002(2) -0.003(2)
C32 0.029(2) 0.027(3) 0.029(3) 0.002(2) 0.000(2) 0.005(2)
C33 0.033(3) 0.031(3) 0.032(3) -0.001(2) -0.001(2) 0.004(2)
C34 0.048(3) 0.034(3) 0.037(3) 0.000(2) 0.004(3) 0.001(3)
C35 0.042(3) 0.027(3) 0.047(3) 0.000(2) -0.013(3) 0.005(2)
C36 0.035(3) 0.029(3) 0.053(4) -0.006(3) 0.003(3) 0.006(2)
C37 0.030(2) 0.031(3) 0.037(3) -0.005(2) 0.003(2) 0.005(2)
P2 0.0230(5) 0.0226(6) 0.0260(6) -0.0006(5) 0.0022(5) 0.0001(5)
P3 0.0247(6) 0.0227(7) 0.0318(7) -0.0018(5) 0.0048(5) -0.0001(5)
C38 0.027(2) 0.032(3) 0.029(3) -0.002(2) 0.005(2) -0.003(2)
C39 0.040(3) 0.033(3) 0.035(3) 0.003(2) 0.007(2) 0.003(2)
C40 0.042(3) 0.049(4) 0.038(3) 0.009(3) 0.007(3) 0.007(3)
C41 0.049(3) 0.055(4) 0.029(3) -0.005(3) 0.008(3) 0.010(3)
C42 0.038(3) 0.045(3) 0.034(3) -0.005(3) 0.005(2) 0.010(2)
C43 0.023(2) 0.029(3) 0.035(3) 0.000(2) 0.006(2) 0.0027(19)
C44 0.028(2) 0.033(3) 0.031(3) -0.004(2) 0.008(2) 0.003(2)
C45 0.036(3) 0.037(3) 0.038(3) -0.002(2) 0.007(2) 0.007(2)
C46 0.036(3) 0.055(4) 0.056(4) -0.019(3) -0.009(3) 0.016(3)
C47 0.030(3) 0.065(5) 0.064(4) -0.028(4) 0.004(3) 0.010(3)
C48 0.031(3) 0.058(4) 0.062(4) -0.021(3) 0.012(3) -0.011(3)
C49 0.034(3) 0.040(3) 0.041(3) -0.009(3) 0.006(2) -0.005(2)
C50 0.032(3) 0.027(3) 0.042(3) -0.008(2) 0.002(2) -0.005(2)
C51 0.044(3) 0.033(3) 0.046(3) -0.008(3) 0.016(3) -0.006(2)
C52 0.059(4) 0.036(3) 0.055(4) -0.013(3) 0.017(3) -0.009(3)
C53 0.063(4) 0.030(3) 0.091(6) -0.019(4) 0.013(4) -0.011(3)
C54 0.056(4) 0.045(4) 0.099(6) -0.016(4) 0.022(4) -0.023(3)
C55 0.043(3) 0.044(4) 0.077(5) -0.022(3) 0.019(3) -0.005(3)

loop_
_atom_type_symbol
_atom_type_description
_atom_type_scat_dispersion_real
_atom_type_scat_dispersion_imag
_atom_type_scat_source
C C 0.0033 0.0016 'International Tables Vol C Tables 4.2.6.8 and 6.1.1.4'
H H 0.0000 0.0000 'International Tables Vol C Tables 4.2.6.8 and 6.1.1.4'
B B 0.0013 0.0007 'International Tables Vol C Tables 4.2.6.8 and 6.1.1.4'
P P 0.1023 0.0942 'International Tables Vol C Tables 4.2.6.8 and 6.1.1.4'
Rh Rh -1.1178 0.9187 'International Tables Vol C Tables 4.2.6.8 and 6.1.1.4'
O O 0.0106 0.0060 'International Tables Vol C Tables 4.2.6.8 and 6.1.1.4'

loop_
_geom_angle_atom_site_label_1
_geom_angle_atom_site_label_2
_geom_angle_atom_site_label_3
_geom_angle
C1 Rh1 P2 100.10(18)
C1 Rh1 P1 108.47(16)
P2 Rh1 P1 134.19(5)
C1 Rh1 P3 94.40(18)
P2 Rh1 P3 107.40(5)
P1 Rh1 P3 105.30(5)
C1 Rh1 B1 170.6(2)
P2 Rh1 B1 77.65(14)
P1 Rh1 B1 78.90(13)
P3 Rh1 B1 77.82(13)
C1 Rh1 H1RH 65.81(18)
P2 Rh1 H1RH 71.17(3)
P1 Rh1 H1RH 88.62(3)
P3 Rh1 H1RH 158.93(4)
B1 Rh1 H1RH 121.09(13)
O1 C1 Rh1 173.6(5)
C38 B1 C2 109.6(4)
C38 B1 C20 108.5(4)
C2 B1 C20 114.4(4)
C38 B1 Rh1 108.9(3)
C2 B1 Rh1 104.6(3)
C20 B1 Rh1 110.8(3)
C8 P1 C14 101.6(2)
C8 P1 C7 107.1(2)
C14 P1 C7 102.8(2)
C8 P1 Rh1 123.52(17)
C14 P1 Rh1 115.43(18)
C7 P1 Rh1 104.42(17)
C3 C2 C7 116.4(4)
C3 C2 B1 124.2(4)
C7 C2 B1 119.3(4)
C2 C3 C4 122.1(5)
C2 C3 H3A 118.9
C4 C3 H3A 118.9
C5 C4 C3 121.0(5)
C5 C4 H4A 119.5
C3 C4 H4A 119.5
C4 C5 C6 118.3(5)
C4 C5 H5A 120.9
C6 C5 H5A 120.9
C7 C6 C5 120.3(5)
C7 C6 H6A 119.9
C5 C6 H6A 119.9
C6 C7 C2 121.9(5)
C6 C7 P1 124.1(4)
C2 C7 P1 113.7(4)
C13 C8 C9 116.6(5)
C13 C8 P1 121.5(4)
C9 C8 P1 121.6(4)
C10 C9 C8 121.1(5)
C10 C9 H9A 119.5
C8 C9 H9A 119.5
C9 C10 C11 121.3(6)
C9 C10 H10A 119.4
C11 C10 H10A 119.4
C10 C11 C12 119.2(6)
C10 C11 H11A 120.4
C12 C11 H11A 120.4
C13 C12 C11 120.0(6)
C13 C12 H12A 120.0
C11 C12 H12A 120.0
C12 C13 C8 121.7(5)
C12 C13 H13A 119.1
C8 C13 H13A 119.1
C19 C14 C15 118.2(5)
C19 C14 P1 121.4(4)
C15 C14 P1 120.3(4)
C16 C15 C14 121.9(6)
C16 C15 H15A 119.1
C14 C15 H15A 119.1
C15 C16 C17 118.0(6)
C15 C16 H16A 121.0
C17 C16 H16A 121.0
C18 C17 C16 122.1(5)
C18 C17 H17A 118.9
C16 C17 H17A 118.9
C17 C18 C19 118.6(6)
C17 C18 H18A 120.7
C19 C18 H18A 120.7
C14 C19 C18 121.1(6)
C14 C19 H19A 119.5
C18 C19 H19A 119.5
C25 C20 C21 115.7(5)
C25 C20 B1 121.8(4)
C21 C20 B1 122.5(5)
C22 C21 C20 121.4(5)
C22 C21 H21A 119.3
C20 C21 H21A 119.3
C23 C22 C21 121.1(5)
C23 C22 H22A 119.4
C21 C22 H22A 119.4
C22 C23 C24 118.4(5)
C22 C23 H23A 120.8
C24 C23 H23A 120.8
C25 C24 C23 119.8(5)
C25 C24 H24A 120.1
C23 C24 H24A 120.1
C24 C25 C20 123.6(5)
C24 C25 P2 125.8(4)
C20 C25 P2 110.5(3)
C27 C26 C31 117.5(5)
C27 C26 P2 123.0(4)
C31 C26 P2 119.1(4)
C26 C27 C28 121.9(6)
C26 C27 H27A 119.0
C28 C27 H27A 119.0
C29 C28 C27 119.3(6)
C29 C28 H28A 120.4
C27 C28 H28A 120.4
C30 C29 C28 120.1(5)
C30 C29 H29A 120.0
C28 C29 H29A 120.0
C29 C30 C31 119.5(6)
C29 C30 H30A 120.2
C31 C30 H30A 120.2
C26 C31 C30 121.7(5)
C26 C31 H31A 119.2
C30 C31 H31A 119.2
C37 C32 C33 117.6(5)
C37 C32 P2 122.1(4)
C33 C32 P2 119.9(4)
C34 C33 C32 121.0(5)
C34 C33 H33A 119.5
C32 C33 H33A 119.5
C33 C34 C35 120.6(5)
C33 C34 H34A 119.7
C35 C34 H34A 119.7
C36 C35 C34 119.4(5)
C36 C35 H35A 120.3
C34 C35 H35A 120.3
C35 C36 C37 120.4(5)
C35 C36 H36A 119.8
C37 C36 H36A 119.8
C36 C37 C32 120.8(5)
C36 C37 H37A 119.6
C32 C37 H37A 119.6
C25 P2 C32 108.4(2)
C25 P2 C26 99.7(2)
C32 P2 C26 102.0(2)
C25 P2 Rh1 112.06(18)
C32 P2 Rh1 115.94(18)
C26 P2 Rh1 117.08(16)
C43 P3 C50 105.6(3)
C43 P3 C44 105.6(2)
C50 P3 C44 102.0(2)
C43 P3 Rh1 107.01(16)
C50 P3 Rh1 118.17(17)
C44 P3 Rh1 117.32(17)
C39 C38 C43 115.9(5)
C39 C38 B1 122.6(5)
C43 C38 B1 121.5(5)
C40 C39 C38 122.2(5)
C40 C39 H39A 118.9
C38 C39 H39A 118.9
C39 C40 C41 120.7(6)
C39 C40 H40A 119.7
C41 C40 H40A 119.7
C42 C41 C40 118.9(5)
C42 C41 H41A 120.5
C40 C41 H41A 120.5
C41 C42 C43 120.1(5)
C41 C42 H42A 119.9
C43 C42 H42A 119.9
C42 C43 C38 122.0(5)
C42 C43 P3 125.6(4)
C38 C43 P3 112.4(4)
C45 C44 C49 119.6(5)
C45 C44 P3 119.2(4)
C49 C44 P3 121.1(4)
C44 C45 C46 121.0(6)
C44 C45 H45A 119.5
C46 C45 H45A 119.5
C45 C46 C47 118.9(6)
C45 C46 H46A 120.5
C47 C46 H46A 120.5
C48 C47 C46 120.1(5)
C48 C47 H47A 120.0
C46 C47 H47A 120.0
C47 C48 C49 120.8(6)
C47 C48 H48A 119.6
C49 C48 H48A 119.6
C44 C49 C48 119.6(6)
C44 C49 H49A 120.2
C48 C49 H49A 120.2
C55 C50 C51 117.8(5)
C55 C50 P3 120.1(4)
C51 C50 P3 122.1(4)
C52 C51 C50 121.1(5)
C52 C51 H51A 119.5
C50 C51 H51A 119.5
C51 C52 C53 119.9(6)
C51 C52 H52A 120.1
C53 C52 H52A 120.1
C54 C53 C52 120.4(6)
C54 C53 H53A 119.8
C52 C53 H53A 119.8
C53 C54 C55 119.2(6)
C53 C54 H54A 120.4
C55 C54 H54A 120.4
C54 C55 C50 121.6(6)
C54 C55 H55A 119.2
C50 C55 H55A 119.2

loop_
_geom_bond_atom_site_label_1
_geom_bond_atom_site_label_2
_geom_bond_distance
Rh1 C1 1.960(6)
Rh1 P2 2.2733(13)
Rh1 P1 2.3116(13)
Rh1 P3 2.3355(13)
Rh1 B1 2.370(5)
Rh1 H1RH 1.5367(4)
C1 O1 1.113(7)
B1 C38 1.604(7)
B1 C2 1.632(7)
B1 C20 1.637(7)
P1 C8 1.814(5)
P1 C14 1.841(5)
P1 C7 1.842(5)
C2 C3 1.387(7)
C2 C7 1.409(6)
C3 C4 1.389(7)
C3 H3A 0.9500
C4 C5 1.378(8)
C4 H4A 0.9500
C5 C6 1.403(8)
C5 H5A 0.9500
C6 C7 1.383(7)
C6 H6A 0.9500
C8 C13 1.403(7)
C8 C9 1.412(7)
C9 C10 1.364(8)
C9 H9A 0.9500
C10 C11 1.376(8)
C10 H10A 0.9500
C11 C12 1.386(9)
C11 H11A 0.9500
C12 C13 1.376(9)
C12 H12A 0.9500
C13 H13A 0.9500
C14 C19 1.377(8)
C14 C15 1.403(8)
C15 C16 1.382(7)
C15 H15A 0.9500
C16 C17 1.390(11)
C16 H16A 0.9500
C17 C18 1.369(10)
C17 H17A 0.9500
C18 C19 1.410(7)
C18 H18A 0.9500
C19 H19A 0.9500
C20 C25 1.392(7)
C20 C21 1.402(7)
C21 C22 1.392(7)
C21 H21A 0.9500
C22 C23 1.385(9)
C22 H22A 0.9500
C23 C24 1.386(8)
C23 H23A 0.9500
C24 C25 1.380(7)
C24 H24A 0.9500
C25 P2 1.821(5)
C26 C27 1.375(7)
C26 C31 1.382(8)
C26 P2 1.846(5)
C27 C28 1.397(8)
C27 H27A 0.9500
C28 C29 1.376(9)
C28 H28A 0.9500
C29 C30 1.376(9)
C29 H29A 0.9500
C30 C31 1.392(8)
C30 H30A 0.9500
C31 H31A 0.9500
C32 C37 1.390(7)
C32 C33 1.399(7)
C32 P2 1.823(5)
C33 C34 1.374(8)
C33 H33A 0.9500
C34 C35 1.379(8)
C34 H34A 0.9500
C35 C36 1.373(8)
C35 H35A 0.9500
C36 C37 1.389(8)
C36 H36A 0.9500
C37 H37A 0.9500
P3 C43 1.816(5)
P3 C50 1.835(5)
P3 C44 1.836(5)
C38 C39 1.401(7)
C38 C43 1.408(7)
C39 C40 1.374(8)
C39 H39A 0.9500
C40 C41 1.387(9)
C40 H40A 0.9500
C41 C42 1.382(9)
C41 H41A 0.9500
C42 C43 1.390(8)
C42 H42A 0.9500
C44 C45 1.377(8)
C44 C49 1.387(7)
C45 C46 1.390(8)
C45 H45A 0.9500
C46 C47 1.399(10)
C46 H46A 0.9500
C47 C48 1.364(10)
C47 H47A 0.9500
C48 C49 1.391(8)
C48 H48A 0.9500
C49 H49A 0.9500
C50 C55 1.386(8)
C50 C51 1.394(7)
C51 C52 1.378(8)
C51 H51A 0.9500
C52 C53 1.379(9)
C52 H52A 0.9500
C53 C54 1.378(10)
C53 H53A 0.9500
C54 C55 1.386(9)
C54 H54A 0.9500
C55 H55A 0.9500

loop_
_geom_torsion_atom_site_label_1
_geom_torsion_atom_site_label_2
_geom_torsion_atom_site_label_3
_geom_torsion_atom_site_label_4
_geom_torsion
P2 Rh1 C1 O1 43(5)
P1 Rh1 C1 O1 -174(5)
P3 Rh1 C1 O1 -66(5)
B1 Rh1 C1 O1 -32(6)
C1 Rh1 B1 C38 -63.8(15)
P2 Rh1 B1 C38 -140.8(3)
P1 Rh1 B1 C38 78.8(3)
P3 Rh1 B1 C38 -29.7(3)
C1 Rh1 B1 C2 179(28)
P2 Rh1 B1 C2 102.1(3)
P1 Rh1 B1 C2 -38.2(3)
P3 Rh1 B1 C2 -146.7(3)
C1 Rh1 B1 C20 55.4(15)
P2 Rh1 B1 C20 -21.6(3)
P1 Rh1 B1 C20 -162.0(3)
P3 Rh1 B1 C20 89.5(3)
C1 Rh1 P1 C8 83.5(3)
P2 Rh1 P1 C8 -150.84(19)
P3 Rh1 P1 C8 -16.5(2)
B1 Rh1 P1 C8 -90.5(2)
C1 Rh1 P1 C14 -42.1(3)
P2 Rh1 P1 C14 83.6(2)
P3 Rh1 P1 C14 -142.15(19)
B1 Rh1 P1 C14 143.9(2)
C1 Rh1 P1 C7 -154.1(2)
P2 Rh1 P1 C7 -28.46(18)
P3 Rh1 P1 C7 105.83(16)
B1 Rh1 P1 C7 31.9(2)
C38 B1 C2 C3 98.1(6)
C20 B1 C2 C3 -24.0(7)
Rh1 B1 C2 C3 -145.4(4)
C38 B1 C2 C7 -78.3(5)
C20 B1 C2 C7 159.7(4)
Rh1 B1 C2 C7 38.3(5)
C7 C2 C3 C4 -0.1(8)
B1 C2 C3 C4 -176.6(5)
C2 C3 C4 C5 1.9(9)
C3 C4 C5 C6 -1.5(9)
C4 C5 C6 C7 -0.5(9)
C5 C6 C7 C2 2.3(9)
C5 C6 C7 P1 -171.1(5)
C3 C2 C7 C6 -1.9(8)
B1 C2 C7 C6 174.7(5)
C3 C2 C7 P1 172.1(4)
B1 C2 C7 P1 -11.3(6)
C8 P1 C7 C6 -75.7(5)
C14 P1 C7 C6 30.9(5)
Rh1 P1 C7 C6 151.8(4)
C8 P1 C7 C2 110.5(4)
C14 P1 C7 C2 -142.9(4)
Rh1 P1 C7 C2 -22.1(4)
C14 P1 C8 C13 46.7(5)
C7 P1 C8 C13 154.1(4)
Rh1 P1 C8 C13 -84.8(4)
C14 P1 C8 C9 -139.4(4)
C7 P1 C8 C9 -32.0(5)
Rh1 P1 C8 C9 89.1(4)
C13 C8 C9 C10 0.6(8)
P1 C8 C9 C10 -173.5(4)
C8 C9 C10 C11 -1.7(9)
C9 C10 C11 C12 1.0(10)
C10 C11 C12 C13 0.8(10)
C11 C12 C13 C8 -1.9(10)
C9 C8 C13 C12 1.1(8)
P1 C8 C13 C12 175.3(5)
C8 P1 C14 C19 -149.1(5)
C7 P1 C14 C19 100.1(5)
Rh1 P1 C14 C19 -12.9(5)
C8 P1 C14 C15 35.1(5)
C7 P1 C14 C15 -75.7(5)
Rh1 P1 C14 C15 171.3(4)
C19 C14 C15 C16 -2.1(9)
P1 C14 C15 C16 173.8(5)
C14 C15 C16 C17 0.3(10)
C15 C16 C17 C18 1.4(10)
C16 C17 C18 C19 -1.3(10)
C15 C14 C19 C18 2.1(8)
P1 C14 C19 C18 -173.7(4)
C17 C18 C19 C14 -0.5(9)
C38 B1 C20 C25 135.6(5)
C2 B1 C20 C25 -101.7(5)
Rh1 B1 C20 C25 16.1(6)
C38 B1 C20 C21 -44.8(6)
C2 B1 C20 C21 77.9(6)
Rh1 B1 C20 C21 -164.2(4)
C25 C20 C21 C22 -0.9(8)
B1 C20 C21 C22 179.4(5)
C20 C21 C22 C23 1.2(9)
C21 C22 C23 C24 -0.8(9)
C22 C23 C24 C25 0.2(8)
C23 C24 C25 C20 0.0(8)
C23 C24 C25 P2 176.5(4)
C21 C20 C25 C24 0.4(7)
B1 C20 C25 C24 -179.9(5)
C21 C20 C25 P2 -176.6(4)
B1 C20 C25 P2 3.1(6)
C31 C26 C27 C28 1.9(8)
P2 C26 C27 C28 174.9(5)
C26 C27 C28 C29 -1.0(9)
C27 C28 C29 C30 -1.3(9)
C28 C29 C30 C31 2.8(9)
C27 C26 C31 C30 -0.4(8)
P2 C26 C31 C30 -173.7(4)
C29 C30 C31 C26 -1.9(9)
C37 C32 C33 C34 -4.2(8)
P2 C32 C33 C34 -177.1(4)
C32 C33 C34 C35 1.3(9)
C33 C34 C35 C36 2.2(9)
C34 C35 C36 C37 -2.8(9)
C35 C36 C37 C32 -0.2(9)
C33 C32 C37 C36 3.6(8)
P2 C32 C37 C36 176.4(4)
C24 C25 P2 C32 31.9(5)
C20 C25 P2 C32 -151.3(4)
C24 C25 P2 C26 -74.3(5)
C20 C25 P2 C26 102.5(4)
C24 C25 P2 Rh1 161.1(4)
C20 C25 P2 Rh1 -22.0(4)
C37 C32 P2 C25 30.4(5)
C33 C32 P2 C25 -157.0(4)
C37 C32 P2 C26 135.0(5)
C33 C32 P2 C26 -52.4(5)
C37 C32 P2 Rh1 -96.6(4)
C33 C32 P2 Rh1 75.9(4)
C27 C26 P2 C25 -107.8(5)
C31 C26 P2 C25 65.1(5)
C27 C26 P2 C32 140.8(5)
C31 C26 P2 C32 -46.2(5)
C27 C26 P2 Rh1 13.2(5)
C31 C26 P2 Rh1 -173.9(4)
C1 Rh1 P2 C25 -147.7(2)
P1 Rh1 P2 C25 83.83(17)
P3 Rh1 P2 C25 -49.83(17)
B1 Rh1 P2 C25 23.0(2)
C1 Rh1 P2 C32 -22.5(2)
P1 Rh1 P2 C32 -150.99(18)
P3 Rh1 P2 C32 75.35(18)
B1 Rh1 P2 C32 148.2(2)
C1 Rh1 P2 C26 98.0(3)
P1 Rh1 P2 C26 -30.5(2)
P3 Rh1 P2 C26 -164.12(19)
B1 Rh1 P2 C26 -91.3(2)
C1 Rh1 P3 C43 -156.7(2)
P2 Rh1 P3 C43 101.27(18)
P1 Rh1 P3 C43 -46.19(18)
B1 Rh1 P3 C43 28.5(2)
C1 Rh1 P3 C50 -37.8(3)
P2 Rh1 P3 C50 -139.9(2)
P1 Rh1 P3 C50 72.7(2)
B1 Rh1 P3 C50 147.4(3)
C1 Rh1 P3 C44 85.0(3)
P2 Rh1 P3 C44 -17.0(2)
P1 Rh1 P3 C44 -164.5(2)
B1 Rh1 P3 C44 -89.8(2)
C2 B1 C38 C39 -42.2(6)
C20 B1 C38 C39 83.4(6)
Rh1 B1 C38 C39 -156.0(4)
C2 B1 C38 C43 138.8(4)
C20 B1 C38 C43 -95.6(5)
Rh1 B1 C38 C43 25.0(5)
C43 C38 C39 C40 0.4(7)
B1 C38 C39 C40 -178.7(5)
C38 C39 C40 C41 -2.3(9)
C39 C40 C41 C42 3.0(9)
C40 C41 C42 C43 -1.9(9)
C41 C42 C43 C38 0.1(8)
C41 C42 C43 P3 179.7(4)
C39 C38 C43 C42 0.7(7)
B1 C38 C43 C42 179.8(5)
C39 C38 C43 P3 -179.0(4)
B1 C38 C43 P3 0.1(6)
C50 P3 C43 C42 28.4(5)
C44 P3 C43 C42 -79.2(5)
Rh1 P3 C43 C42 155.1(4)
C50 P3 C43 C38 -152.0(4)
C44 P3 C43 C38 100.4(4)
Rh1 P3 C43 C38 -25.3(4)
C43 P3 C44 C45 157.6(4)
C50 P3 C44 C45 47.4(5)
Rh1 P3 C44 C45 -83.3(4)
C43 P3 C44 C49 -24.6(5)
C50 P3 C44 C49 -134.7(5)
Rh1 P3 C44 C49 94.5(4)
C49 C44 C45 C46 0.0(8)
P3 C44 C45 C46 177.9(5)
C44 C45 C46 C47 0.4(9)
C45 C46 C47 C48 -0.9(9)
C46 C47 C48 C49 0.9(10)
C45 C44 C49 C48 -0.1(8)
P3 C44 C49 C48 -177.9(4)
C47 C48 C49 C44 -0.4(9)
C43 P3 C50 C55 101.2(6)
C44 P3 C50 C55 -148.6(6)
Rh1 P3 C50 C55 -18.4(6)
C43 P3 C50 C51 -77.8(5)
C44 P3 C50 C51 32.3(6)
Rh1 P3 C50 C51 162.6(4)
C55 C50 C51 C52 -2.3(10)
P3 C50 C51 C52 176.8(5)
C50 C51 C52 C53 0.6(11)
C51 C52 C53 C54 2.1(12)
C52 C53 C54 C55 -3.0(13)
C53 C54 C55 C50 1.3(13)
C51 C50 C55 C54 1.4(11)
P3 C50 C55 C54 -177.8(6)
